data_4305165
loop_
_publ_author_name
'I. Ravikumar'
'P. S. Lakshminarayanan'
'E. Suresh'
'Pradyut Ghosh'

_publ_section_title
;
Spherical versus Linear Anion Encapsulation in the Cavity of a Protonated
Azacryptand
;
_journal_name_full 'Inorganic Chemistry'
_journal_page_first 7992
_journal_page_last 7999
_journal_paper_doi 10.1021/ic702056y
_journal_volume 47
_journal_year 2008
_chemical_formula_sum 'C36 H58 Cl5 N8 O17'
_chemical_formula_weight 1052.15
_space_group_IT_number 198
_symmetry_cell_setting cubic
_symmetry_space_group_name_Hall 'P 2ac 2ab 3'
_symmetry_space_group_name_H-M 'P 21 3'
_atom_sites_solution_hydrogens geom
_atom_sites_solution_primary direct
_atom_sites_solution_secondary difmap
_audit_creation_method SHELXL-97
_cell_angle_alpha 90.00
_cell_angle_beta 90.00
_cell_angle_gamma 90.00
_cell_formula_units_Z 8
_cell_length_a 22.8080(7)
_cell_length_b 22.8080(7)
_cell_length_c 22.8080(7)
_cell_measurement_temperature 100(2)
_cell_volume 11864.8(6)
_computing_cell_refinement 'BRUKER SMART'
_computing_data_collection 'BRUKER SMART'
_computing_data_reduction 'BRUKER SAINT'
_computing_molecular_graphics ORTEP
_computing_structure_refinement 'SHELXL-97 (Sheldrick, 1997)'
_computing_structure_solution 'SHELXS-97 (Sheldrick, 1990)'
_diffrn_ambient_temperature 100(2)
_diffrn_measured_fraction_theta_full 0.983
_diffrn_measured_fraction_theta_max 0.983
_diffrn_measurement_device_type 'BRUKER SMART APEX CCD DIFFRACTOMETER'
_diffrn_measurement_method 'OMEGA-PHI SCAN'
_diffrn_radiation_monochromator graphite
_diffrn_radiation_source 'fine-focus sealed tube'
_diffrn_radiation_type MoK\a
_diffrn_radiation_wavelength 0.71073
_diffrn_reflns_av_R_equivalents 0.0719
_diffrn_reflns_av_sigmaI/netI 0.0524
_diffrn_reflns_limit_h_max 25
_diffrn_reflns_limit_h_min -30
_diffrn_reflns_limit_k_max 30
_diffrn_reflns_limit_k_min -28
_diffrn_reflns_limit_l_max 29
_diffrn_reflns_limit_l_min -30
_diffrn_reflns_number 70656
_diffrn_reflns_theta_full 28.30
_diffrn_reflns_theta_max 28.30
_diffrn_reflns_theta_min 1.79
_exptl_absorpt_coefficient_mu 0.307
_exptl_absorpt_correction_T_max 0.9055
_exptl_absorpt_correction_T_min 0.8279
_exptl_absorpt_correction_type multi-scan
_exptl_absorpt_process_details 'BRUKER SADABS'
_exptl_crystal_colour COLOURLESS
_exptl_crystal_density_diffrn 1.178
_exptl_crystal_density_method 'not measured'
_exptl_crystal_description BLOCKS
_exptl_crystal_F_000 4408
_exptl_crystal_size_max 0.64
_exptl_crystal_size_mid 0.45
_exptl_crystal_size_min 0.33
_refine_diff_density_max 1.391
_refine_diff_density_min -0.513
_refine_diff_density_rms 0.119
_refine_ls_abs_structure_details 'Flack H D (1983), Acta Cryst. A39, 876-881'
_refine_ls_abs_structure_Flack 0.05(8)
_refine_ls_extinction_method none
_refine_ls_goodness_of_fit_ref 1.080
_refine_ls_hydrogen_treatment constr
_refine_ls_matrix_type full
_refine_ls_number_parameters 416
_refine_ls_number_reflns 9558
_refine_ls_number_restraints 0
_refine_ls_restrained_S_all 1.080
_refine_ls_R_factor_all 0.0896
_refine_ls_R_factor_gt 0.0763
_refine_ls_shift/su_max 0.001
_refine_ls_shift/su_mean 0.000
_refine_ls_structure_factor_coef Fsqd
_refine_ls_weighting_scheme calc
_refine_ls_wR_factor_gt 0.1977
_refine_ls_wR_factor_ref 0.2053
_reflns_number_gt 8019
_reflns_number_total 9558
_reflns_threshold_expression >2sigma(I)
_cod_data_source_file ic702056y_si_004.cif
_cod_data_source_block 63psm
_cod_depositor_comments
;
The following automatic conversions were performed:
'_symmetry_cell_setting' value 'CUBIC' changed to 'cubic' according to
'/home/saulius/struct/CIF-dictionaries/cif_core.dic' dictionary named
'cif_core.dic' version 2.4.1 from
2010-06-29.

'_exptl_absorpt_correction_type' value 'MULTI-SCAN' changed
to 'multi-scan' according to
'/home/saulius/struct/CIF-dictionaries/cif_core.dic' dictionary named
'cif_core.dic' version 2.4.1 from 2010-06-29.

Automatic conversion script
Id: cif_fix_enum 1527 2010-12-29 10:47:43Z saulius 

2021-04-12
Z value and formula fixed to values more according to usual
chemical conventions.                 miguel
;
_cod_original_formula_sum 'C72 H116 Cl10 N16 O34'
_cod_original_formula_units_Z 4
_cod_original_formula_weight 2104.31
_cod_database_code 4305165
_refine_ls_weighting_detail 'calc w=1/[\s^2^(Fo^2^)+(0.1203P)^2^+11.5740P] where P=(Fo^2^+2Fc^2^)/3'

loop_
_symmetry_equiv_pos_as_xyz
'x, y, z'
'-x+1/2, -y, z+1/2'
'-x, y+1/2, -z+1/2'
'x+1/2, -y+1/2, -z'
'z, x, y'
'z+1/2, -x+1/2, -y'
'-z+1/2, -x, y+1/2'
'-z, x+1/2, -y+1/2'
'y, z, x'
'-y, z+1/2, -x+1/2'
'y+1/2, -z+1/2, -x'
'-y+1/2, -z, x+1/2'

loop_
_atom_site_label
_atom_site_type_symbol
_atom_site_fract_x
_atom_site_fract_y
_atom_site_fract_z
_atom_site_U_iso_or_equiv
_atom_site_adp_type
_atom_site_occupancy
_atom_site_calc_flag
_atom_site_refinement_flags
_atom_site_disorder_assembly
_atom_site_disorder_group
Cl1 Cl 0.63987(4) 0.36013(4) 0.86013(4) 0.0205(3) Uani 1 d S . .
Cl2 Cl 0.72478(4) 0.27522(4) 0.77522(4) 0.0232(3) Uani 1 d S . .
Cl3 Cl 0.83590(4) 0.33590(4) 0.16410(4) 0.0229(3) Uani 1 d S . .
Cl4 Cl 0.75138(5) 0.25138(5) 0.24862(5) 0.0358(4) Uani 1 d S . .
Cl5 Cl 0.73465(4) 0.39712(4) 0.01481(4) 0.0243(2) Uani 1 d . . .
Cl6 Cl 0.55830(5) 0.03101(6) 0.73532(6) 0.0428(3) Uani 1 d . . .
N1 N 0.80054(15) 0.19946(15) 0.69946(15) 0.0235(12) Uani 1 d S . .
H1C H 0.7775 0.2225 0.7225 0.015(18) Uiso 1 calc SR . .
N2 N 0.75861(16) 0.15018(15) 0.82735(15) 0.0251(7) Uani 1 d . . .
H2C H 0.7250 0.1533 0.8105 0.030 Uiso 1 calc R . .
N3 N 0.58517(14) 0.31620(15) 0.98113(14) 0.0199(7) Uani 1 d . . .
H3D H 0.5997 0.3287 0.9466 0.031(13) Uiso 1 calc R . .
H3C H 0.5515 0.2969 0.9741 0.012(10) Uiso 1 calc R . .
N4 N 0.55417(15) 0.44583(15) 0.94583(15) 0.0211(11) Uani 1 d S . .
N5 N 0.92217(14) 0.42217(14) 0.07783(14) 0.0198(11) Uani 1 d S . .
N6 N 0.87917(15) 0.29850(15) 0.03741(14) 0.0213(7) Uani 1 d . . .
H6C H 0.9109 0.2752 0.0391 0.026 Uiso 1 calc R . .
H6D H 0.8706 0.3102 0.0741 0.026 Uiso 1 calc R . .
N7 N 0.70414(18) 0.13263(18) 0.19116(17) 0.0339(9) Uani 1 d . . .
H7C H 0.7388 0.1352 0.2059 0.041 Uiso 1 calc R . .
N8 N 0.67536(17) 0.17536(17) 0.32464(17) 0.0363(16) Uani 1 d S . .
H8C H 0.6984 0.1984 0.3016 0.044 Uiso 1 calc SR . .
C1 C 0.8059(2) 0.13964(18) 0.72872(19) 0.0262(8) Uani 1 d . . .
H1A H 0.7707 0.1172 0.7206 0.027(12) Uiso 1 calc R . .
H1B H 0.8387 0.1188 0.7115 0.037(14) Uiso 1 calc R . .
C2 C 0.81464(19) 0.1428(2) 0.7947(2) 0.0286(9) Uani 1 d . . .
H2A H 0.8338 0.1072 0.8079 0.046(16) Uiso 1 calc R . .
H2B H 0.8403 0.1755 0.8037 0.033(13) Uiso 1 calc R . .
C3 C 0.7666(2) 0.1516(2) 0.89295(18) 0.0292(9) Uani 1 d . . .
H3A H 0.7922 0.1839 0.9034 0.036(14) Uiso 1 calc R . .
H3B H 0.7853 0.1155 0.9056 0.028(13) Uiso 1 calc R . .
C4 C 0.70839(18) 0.15847(19) 0.92432(18) 0.0239(8) Uani 1 d . . .
C5 C 0.6720(2) 0.11041(19) 0.9330(2) 0.0297(9) Uani 1 d . . .
H5 H 0.6826 0.0739 0.9184 0.006(9) Uiso 1 calc R . .
C6 C 0.6203(2) 0.1169(2) 0.9631(2) 0.0320(10) Uani 1 d . . .
H6 H 0.5957 0.0847 0.9678 0.044(16) Uiso 1 calc R . .
C7 C 0.60433(19) 0.17033(19) 0.98650(19) 0.0271(9) Uani 1 d . . .
H7 H 0.5696 0.1739 1.0075 0.07(2) Uiso 1 calc R . .
C8 C 0.64103(19) 0.21951(18) 0.97832(17) 0.0239(8) Uani 1 d . . .
C9 C 0.69204(18) 0.21236(18) 0.94682(18) 0.0242(8) Uani 1 d . . .
H9 H 0.7161 0.2446 0.9405 0.040(15) Uiso 1 calc R . .
C10 C 0.6286(2) 0.27557(19) 1.01033(19) 0.0281(9) Uani 1 d . . .
H10A H 0.6653 0.2965 1.0154 0.054(18) Uiso 1 calc R . .
H10B H 0.6140 0.2659 1.0491 0.025(12) Uiso 1 calc R . .
C11 C 0.57367(19) 0.36761(17) 1.02042(17) 0.0229(8) Uani 1 d . . .
H11A H 0.6102 0.3881 1.0277 0.047(16) Uiso 1 calc R . .
H11B H 0.5589 0.3536 1.0578 0.026(12) Uiso 1 calc R . .
C12 C 0.52934(18) 0.41024(18) 0.99367(18) 0.0249(8) Uani 1 d . . .
H12A H 0.4962 0.3882 0.9787 0.06(2) Uiso 1 calc R . .
H12B H 0.5150 0.4362 1.0242 0.023(11) Uiso 1 calc R . .
C13 C 0.94133(17) 0.38736(17) 0.02609(18) 0.0212(8) Uani 1 d . . .
H13A H 0.9732 0.3617 0.0377 0.025 Uiso 1 calc R . .
H13B H 0.9562 0.4138 -0.0037 0.025 Uiso 1 calc R . .
C14 C 0.89245(18) 0.35096(18) 0.00031(18) 0.0235(8) Uani 1 d . . .
H14A H 0.8575 0.3749 -0.0032 0.028 Uiso 1 calc R . .
H14B H 0.9036 0.3381 -0.0387 0.028 Uiso 1 calc R . .
C15 C 0.8288(2) 0.26498(19) 0.01293(19) 0.0279(9) Uani 1 d . . .
H15A H 0.8359 0.2586 -0.0285 0.033 Uiso 1 calc R . .
H15B H 0.7939 0.2890 0.0163 0.033 Uiso 1 calc R . .
C16 C 0.81636(19) 0.20597(18) 0.04124(18) 0.0246(8) Uani 1 d . . .
C17 C 0.8524(2) 0.1578(2) 0.0293(2) 0.0295(9) Uani 1 d . . .
H17 H 0.8867 0.1625 0.0076 0.035 Uiso 1 calc R . .
C18 C 0.8366(2) 0.1032(2) 0.0500(2) 0.0360(10) Uani 1 d . . .
H18 H 0.8606 0.0711 0.0423 0.043 Uiso 1 calc R . .
C19 C 0.7864(2) 0.0954(2) 0.0815(2) 0.0377(11) Uani 1 d . . .
H19 H 0.7765 0.0582 0.0949 0.045 Uiso 1 calc R . .
C20 C 0.7494(2) 0.1431(2) 0.09410(19) 0.0310(9) Uani 1 d . . .
C21 C 0.76586(19) 0.19756(18) 0.07326(17) 0.0252(8) Uani 1 d . . .
H21 H 0.7420 0.2297 0.0811 0.030 Uiso 1 calc R . .
C22 C 0.6929(2) 0.1343(2) 0.1270(2) 0.0368(11) Uani 1 d . . .
H22A H 0.6660 0.1660 0.1180 0.044 Uiso 1 calc R . .
H22B H 0.6748 0.0978 0.1147 0.044 Uiso 1 calc R . .
C23 C 0.6500(2) 0.1262(3) 0.2280(2) 0.0422(12) Uani 1 d . . .
H23A H 0.6278 0.0927 0.2143 0.051 Uiso 1 calc R . .
H23B H 0.6258 0.1608 0.2232 0.051 Uiso 1 calc R . .
C24 C 0.6634(2) 0.1182(2) 0.2923(2) 0.0392(11) Uani 1 d . . .
H24A H 0.6974 0.0929 0.2962 0.047 Uiso 1 calc R . .
H24B H 0.6306 0.0986 0.3108 0.047 Uiso 1 calc R . .
O1 O 0.69742(14) 0.31883(14) 0.12768(14) 0.0318(7) Uani 1 d . . .
O2 O 0.77652(13) 0.32982(14) 0.89845(13) 0.0289(6) Uani 1 d . . .
O3 O 0.98130(14) 0.31890(15) 0.75328(13) 0.0352(8) Uani 1 d . . .
O4 O 0.05462(15) 0.10886(15) 0.55282(15) 0.0352(7) Uani 1 d . . .
O5 O 0.65217(14) 0.13232(15) 0.76797(15) 0.0349(7) Uani 1 d . . .
O6 O 0.08361(19) 0.3172(3) 0.51142(17) 0.0719(17) Uani 1 d . . .
O7 O 0.2183(4) 0.4933(2) 0.7980(2) 0.100(3) Uani 1 d . . .
O8 O 0.0722(3) 0.5106(2) 0.7760(3) 0.087(2) Uani 1 d . . .
O9 O 0.6102(3) 0.2594(2) 0.1860(2) 0.0766(16) Uani 1 d . . .
O10 O 0.0321(2) 0.3216(3) 0.8636(2) 0.0823(17) Uani 1 d . . .
O11 O 0.0185(3) 0.5185(3) 0.9815(3) 0.117(5) Uani 1 d S . .
O12 O 0.9406(3) 0.1161(4) 0.7573(4) 0.121(3) Uani 1 d . . .

loop_
_atom_site_aniso_label
_atom_site_aniso_U_11
_atom_site_aniso_U_22
_atom_site_aniso_U_33
_atom_site_aniso_U_23
_atom_site_aniso_U_13
_atom_site_aniso_U_12
Cl1 0.0205(3) 0.0205(3) 0.0205(3) 0.0001(3) -0.0001(3) -0.0001(3)
Cl2 0.0232(3) 0.0232(3) 0.0232(3) -0.0006(3) 0.0006(3) 0.0006(3)
Cl3 0.0229(3) 0.0229(3) 0.0229(3) 0.0008(3) 0.0008(3) -0.0008(3)
Cl4 0.0358(4) 0.0358(4) 0.0358(4) 0.0079(4) 0.0079(4) -0.0079(4)
Cl5 0.0245(5) 0.0251(5) 0.0232(5) -0.0008(4) -0.0057(4) 0.0008(4)
Cl6 0.0352(6) 0.0500(7) 0.0433(7) -0.0176(6) 0.0022(5) -0.0110(5)
N1 0.0235(12) 0.0235(12) 0.0235(12) -0.0035(13) 0.0035(13) 0.0035(13)
N2 0.0223(17) 0.0289(18) 0.0242(17) 0.0013(14) -0.0036(13) -0.0010(14)
N3 0.0183(15) 0.0241(16) 0.0173(15) 0.0033(13) -0.0047(12) -0.0047(12)
N4 0.0211(11) 0.0211(11) 0.0211(11) 0.0019(13) -0.0019(13) -0.0019(13)
N5 0.0198(11) 0.0198(11) 0.0198(11) 0.0012(12) 0.0012(12) -0.0012(12)
N6 0.0226(16) 0.0197(16) 0.0214(16) -0.0006(13) -0.0041(13) 0.0054(13)
N7 0.0314(19) 0.041(2) 0.0296(19) 0.0075(17) 0.0003(16) -0.0076(17)
N8 0.0363(16) 0.0363(16) 0.0363(16) 0.0071(16) 0.0071(16) -0.0071(16)
C1 0.031(2) 0.0202(18) 0.027(2) -0.0015(16) 0.0061(17) 0.0018(16)
C2 0.027(2) 0.030(2) 0.029(2) -0.0001(18) -0.0021(17) -0.0009(17)
C3 0.035(2) 0.029(2) 0.023(2) -0.0021(17) -0.0099(18) 0.0012(18)
C4 0.0227(19) 0.029(2) 0.0205(18) 0.0026(16) -0.0063(15) -0.0019(16)
C5 0.036(2) 0.023(2) 0.030(2) -0.0035(17) -0.0035(18) -0.0012(18)
C6 0.035(2) 0.027(2) 0.034(2) -0.0009(18) 0.0003(19) -0.0066(18)
C7 0.025(2) 0.030(2) 0.027(2) -0.0025(17) 0.0015(16) -0.0035(17)
C8 0.029(2) 0.0228(19) 0.0203(18) 0.0018(15) -0.0096(16) -0.0033(16)
C9 0.0243(19) 0.0246(19) 0.0237(19) 0.0045(16) -0.0079(16) -0.0060(16)
C10 0.033(2) 0.025(2) 0.026(2) 0.0004(17) -0.0127(17) 0.0035(17)
C11 0.029(2) 0.0233(19) 0.0169(18) -0.0008(15) -0.0014(15) -0.0044(16)
C12 0.0206(19) 0.028(2) 0.026(2) 0.0011(16) -0.0004(16) -0.0005(16)
C13 0.0210(18) 0.0199(18) 0.0226(18) -0.0012(15) 0.0019(15) 0.0000(15)
C14 0.026(2) 0.024(2) 0.0206(18) -0.0015(15) -0.0042(16) -0.0004(16)
C15 0.029(2) 0.027(2) 0.028(2) 0.0032(17) -0.0085(17) 0.0007(17)
C16 0.029(2) 0.0226(19) 0.0225(19) 0.0000(15) -0.0117(16) -0.0028(16)
C17 0.029(2) 0.033(2) 0.027(2) 0.0022(17) -0.0011(17) 0.0041(18)
C18 0.040(3) 0.021(2) 0.046(3) -0.0029(19) -0.007(2) 0.0058(19)
C19 0.048(3) 0.026(2) 0.039(3) 0.0049(19) -0.006(2) -0.003(2)
C20 0.029(2) 0.037(2) 0.027(2) 0.0040(18) -0.0090(17) 0.0016(18)
C21 0.029(2) 0.0251(19) 0.0210(18) -0.0044(15) -0.0081(16) 0.0011(16)
C22 0.039(3) 0.043(3) 0.029(2) 0.001(2) -0.003(2) -0.006(2)
C23 0.040(3) 0.048(3) 0.038(3) 0.004(2) 0.003(2) -0.019(2)
C24 0.043(3) 0.036(3) 0.039(3) 0.001(2) 0.009(2) -0.010(2)
O1 0.0332(17) 0.0326(16) 0.0297(16) -0.0022(13) -0.0056(13) -0.0018(13)
O2 0.0270(15) 0.0327(16) 0.0270(15) 0.0030(13) -0.0071(12) 0.0003(13)
O3 0.0278(15) 0.0502(19) 0.0278(15) -0.0206(14) -0.0172(13) 0.0293(14)
O4 0.0371(17) 0.0331(17) 0.0355(17) -0.0027(14) -0.0099(14) 0.0031(14)
O5 0.0290(16) 0.0387(18) 0.0370(18) -0.0077(14) 0.0016(14) -0.0061(14)
O6 0.047(2) 0.133(5) 0.036(2) -0.047(3) -0.0142(18) 0.041(3)
O7 0.213(8) 0.032(2) 0.055(3) 0.010(2) 0.047(4) 0.002(3)
O8 0.097(4) 0.059(3) 0.106(4) 0.033(3) 0.043(4) 0.037(3)
O9 0.097(4) 0.078(3) 0.055(3) 0.002(2) 0.003(3) -0.050(3)
O10 0.047(3) 0.136(5) 0.064(3) 0.027(3) 0.009(2) -0.010(3)
O11 0.117(5) 0.117(5) 0.117(5) 0.036(4) 0.036(4) -0.036(4)
O12 0.082(4) 0.136(6) 0.145(7) 0.020(5) 0.014(5) 0.025(4)

loop_
_atom_type_symbol
_atom_type_description
_atom_type_scat_dispersion_real
_atom_type_scat_dispersion_imag
_atom_type_scat_source
C C 0.0033 0.0016 'International Tables Vol C Tables 4.2.6.8 and 6.1.1.4'
H H 0.0000 0.0000 'International Tables Vol C Tables 4.2.6.8 and 6.1.1.4'
N N 0.0061 0.0033 'International Tables Vol C Tables 4.2.6.8 and 6.1.1.4'
Cl Cl 0.1484 0.1585 'International Tables Vol C Tables 4.2.6.8 and 6.1.1.4'
O O 0.0106 0.0060 'International Tables Vol C Tables 4.2.6.8 and 6.1.1.4'

loop_
_geom_angle_atom_site_label_1
_geom_angle_atom_site_label_2
_geom_angle_atom_site_label_3
_geom_angle
_geom_angle_site_symmetry_1
_geom_angle_site_symmetry_3
_geom_angle_publ_flag
C1 N1 C1 110.8(2) 10_646 . ?
C1 N1 C1 110.8(2) 10_646 7_665 ?
C1 N1 C1 110.8(2) . 7_665 ?
C1 N1 H1C 108.1 10_646 . ?
C1 N1 H1C 108.1 . . ?
C1 N1 H1C 108.1 7_665 . ?
C2 N2 C3 113.2(3) . . ?
C2 N2 H2C 123.4 . . ?
C3 N2 H2C 123.4 . . ?
C11 N3 C10 109.3(3) . . ?
C11 N3 H3D 109.8 . . ?
C10 N3 H3D 109.8 . . ?
C11 N3 H3C 109.8 . . ?
C10 N3 H3C 109.8 . . ?
H3D N3 H3C 108.3 . . ?
C12 N4 C12 109.6(3) 10_646 . ?
C12 N4 C12 109.6(3) 10_646 7_665 ?
C12 N4 C12 109.6(3) . 7_665 ?
C13 N5 C13 110.3(2) 11_556 8_645 ?
C13 N5 C13 110.3(2) 11_556 . ?
C13 N5 C13 110.3(2) 8_645 . ?
C15 N6 C14 110.8(3) . . ?
C15 N6 H6C 109.5 . . ?
C14 N6 H6C 109.5 . . ?
C15 N6 H6D 109.5 . . ?
C14 N6 H6D 109.5 . . ?
H6C N6 H6D 108.1 . . ?
C22 N7 C23 114.3(4) . . ?
C22 N7 H7C 122.8 . . ?
C23 N7 H7C 122.8 . . ?
C24 N8 C24 110.4(3) 11_556 8_645 ?
C24 N8 C24 110.4(3) 11_556 . ?
C24 N8 C24 110.4(3) 8_645 . ?
C24 N8 H8C 108.5 11_556 . ?
C24 N8 H8C 108.5 8_645 . ?
C24 N8 H8C 108.5 . . ?
C2 C1 N1 113.7(4) . . ?
C2 C1 H1A 108.8 . . ?
N1 C1 H1A 108.8 . . ?
C2 C1 H1B 108.8 . . ?
N1 C1 H1B 108.8 . . ?
H1A C1 H1B 107.7 . . ?
N2 C2 C1 112.8(4) . . ?
N2 C2 H2A 109.0 . . ?
C1 C2 H2A 109.0 . . ?
N2 C2 H2B 109.0 . . ?
C1 C2 H2B 109.0 . . ?
H2A C2 H2B 107.8 . . ?
N2 C3 C4 111.3(3) . . ?
N2 C3 H3A 109.4 . . ?
C4 C3 H3A 109.4 . . ?
N2 C3 H3B 109.4 . . ?
C4 C3 H3B 109.4 . . ?
H3A C3 H3B 108.0 . . ?
C9 C4 C5 119.1(4) . . ?
C9 C4 C3 120.2(4) . . ?
C5 C4 C3 120.6(4) . . ?
C6 C5 C4 120.0(4) . . ?
C6 C5 H5 120.0 . . ?
C4 C5 H5 120.0 . . ?
C5 C6 C7 121.0(4) . . ?
C5 C6 H6 119.5 . . ?
C7 C6 H6 119.5 . . ?
C6 C7 C8 119.6(4) . . ?
C6 C7 H7 120.2 . . ?
C8 C7 H7 120.2 . . ?
C9 C8 C7 118.4(4) . . ?
C9 C8 C10 121.0(4) . . ?
C7 C8 C10 120.1(4) . . ?
C8 C9 C4 121.8(4) . . ?
C8 C9 H9 119.1 . . ?
C4 C9 H9 119.1 . . ?
C8 C10 N3 115.6(3) . . ?
C8 C10 H10A 108.4 . . ?
N3 C10 H10A 108.4 . . ?
C8 C10 H10B 108.4 . . ?
N3 C10 H10B 108.4 . . ?
H10A C10 H10B 107.4 . . ?
N3 C11 C12 112.0(3) . . ?
N3 C11 H11A 109.2 . . ?
C12 C11 H11A 109.2 . . ?
N3 C11 H11B 109.2 . . ?
C12 C11 H11B 109.2 . . ?
H11A C11 H11B 107.9 . . ?
N4 C12 C11 113.1(3) . . ?
N4 C12 H12A 109.0 . . ?
C11 C12 H12A 109.0 . . ?
N4 C12 H12B 109.0 . . ?
C11 C12 H12B 109.0 . . ?
H12A C12 H12B 107.8 . . ?
N5 C13 C14 112.7(3) . . ?
N5 C13 H13A 109.1 . . ?
C14 C13 H13A 109.1 . . ?
N5 C13 H13B 109.1 . . ?
C14 C13 H13B 109.1 . . ?
H13A C13 H13B 107.8 . . ?
N6 C14 C13 111.7(3) . . ?
N6 C14 H14A 109.3 . . ?
C13 C14 H14A 109.3 . . ?
N6 C14 H14B 109.3 . . ?
C13 C14 H14B 109.3 . . ?
H14A C14 H14B 107.9 . . ?
N6 C15 C16 116.1(3) . . ?
N6 C15 H15A 108.3 . . ?
C16 C15 H15A 108.3 . . ?
N6 C15 H15B 108.3 . . ?
C16 C15 H15B 108.3 . . ?
H15A C15 H15B 107.4 . . ?
C21 C16 C17 119.1(4) . . ?
C21 C16 C15 120.3(4) . . ?
C17 C16 C15 120.2(4) . . ?
C18 C17 C16 119.2(4) . . ?
C18 C17 H17 120.4 . . ?
C16 C17 H17 120.4 . . ?
C19 C18 C17 121.1(4) . . ?
C19 C18 H18 119.4 . . ?
C17 C18 H18 119.4 . . ?
C18 C19 C20 120.8(4) . . ?
C18 C19 H19 119.6 . . ?
C20 C19 H19 119.6 . . ?
C21 C20 C19 117.5(4) . . ?
C21 C20 C22 121.6(4) . . ?
C19 C20 C22 120.8(4) . . ?
C16 C21 C20 122.3(4) . . ?
C16 C21 H21 118.8 . . ?
C20 C21 H21 118.8 . . ?
N7 C22 C20 110.2(4) . . ?
N7 C22 H22A 109.6 . . ?
C20 C22 H22A 109.6 . . ?
N7 C22 H22B 109.6 . . ?
C20 C22 H22B 109.6 . . ?
H22A C22 H22B 108.1 . . ?
N7 C23 C24 112.9(4) . . ?
N7 C23 H23A 109.0 . . ?
C24 C23 H23A 109.0 . . ?
N7 C23 H23B 109.0 . . ?
C24 C23 H23B 109.0 . . ?
H23A C23 H23B 107.8 . . ?
C23 C24 N8 113.8(4) . . ?
C23 C24 H24A 108.8 . . ?
N8 C24 H24A 108.8 . . ?
C23 C24 H24B 108.8 . . ?
N8 C24 H24B 108.8 . . ?
H24A C24 H24B 107.7 . . ?

loop_
_geom_bond_atom_site_label_1
_geom_bond_atom_site_label_2
_geom_bond_distance
_geom_bond_site_symmetry_2
_geom_bond_publ_flag
N1 C1 1.524(4) 10_646 ?
N1 C1 1.524(4) . ?
N1 C1 1.524(4) 7_665 ?
N1 H1C 0.9100 . ?
N2 C2 1.489(6) . ?
N2 C3 1.508(5) . ?
N2 H2C 0.8600 . ?
N3 C11 1.499(5) . ?
N3 C10 1.511(5) . ?
N3 H3D 0.9000 . ?
N3 H3C 0.9000 . ?
N4 C12 1.473(5) 10_646 ?
N4 C12 1.473(5) . ?
N4 C12 1.473(5) 7_665 ?
N5 C13 1.488(4) 11_556 ?
N5 C13 1.488(4) 8_645 ?
N5 C13 1.488(4) . ?
N6 C15 1.489(5) . ?
N6 C14 1.497(5) . ?
N6 H6C 0.9000 . ?
N6 H6D 0.9000 . ?
N7 C22 1.487(6) . ?
N7 C23 1.501(7) . ?
N7 H7C 0.8600 . ?
N8 C24 1.522(5) 11_556 ?
N8 C24 1.522(5) 8_645 ?
N8 C24 1.522(5) . ?
N8 H8C 0.9100 . ?
C1 C2 1.520(6) . ?
C1 H1A 0.9700 . ?
C1 H1B 0.9700 . ?
C2 H2A 0.9700 . ?
C2 H2B 0.9700 . ?
C3 C4 1.517(6) . ?
C3 H3A 0.9700 . ?
C3 H3B 0.9700 . ?
C4 C9 1.383(6) . ?
C4 C5 1.390(6) . ?
C5 C6 1.371(7) . ?
C5 H5 0.9300 . ?
C6 C7 1.380(6) . ?
C6 H6 0.9300 . ?
C7 C8 1.412(6) . ?
C7 H7 0.9300 . ?
C8 C9 1.377(6) . ?
C8 C10 1.499(6) . ?
C9 H9 0.9300 . ?
C10 H10A 0.9700 . ?
C10 H10B 0.9700 . ?
C11 C12 1.530(6) . ?
C11 H11A 0.9700 . ?
C11 H11B 0.9700 . ?
C12 H12A 0.9700 . ?
C12 H12B 0.9700 . ?
C13 C14 1.509(6) . ?
C13 H13A 0.9700 . ?
C13 H13B 0.9700 . ?
C14 H14A 0.9700 . ?
C14 H14B 0.9700 . ?
C15 C16 1.519(6) . ?
C15 H15A 0.9700 . ?
C15 H15B 0.9700 . ?
C16 C21 1.377(6) . ?
C16 C17 1.400(6) . ?
C17 C18 1.381(7) . ?
C17 H17 0.9300 . ?
C18 C19 1.364(8) . ?
C18 H18 0.9300 . ?
C19 C20 1.406(7) . ?
C19 H19 0.9300 . ?
C20 C21 1.382(6) . ?
C20 C22 1.505(7) . ?
C21 H21 0.9300 . ?
C22 H22A 0.9700 . ?
C22 H22B 0.9700 . ?
C23 C24 1.508(8) . ?
C23 H23A 0.9700 . ?
C23 H23B 0.9700 . ?
C24 H24A 0.9700 . ?
C24 H24B 0.9700 . ?
